data_1569059
loop_
_publ_author_name
'Hsueh, Fang-Che'
'Rajeshkumar, Thayalan'
'Maron, Laurent'
'Scopelliti, Rosario'
'Sienkiewicz, Andrzej'
'Mazzanti, Marinella'

_publ_section_title
;
 Isolation and redox reactivity of cerium complexes in four redox states.
;
_journal_issue 22
_journal_name_full 'Chemical science'
_journal_page_first 6011
_journal_page_last 6021
_journal_paper_doi 10.1039/d3sc01478a
_journal_volume 14
_journal_year 2023
_chemical_formula_moiety 'C52 H77 Ce O10 Si3, C7 H8'
_chemical_formula_sum 'C59 H85 Ce O10 Si3'
_chemical_formula_weight 1178.66
_space_group_crystal_system triclinic
_space_group_IT_number 2
_space_group_name_Hall '-P 1'
_space_group_name_H-M_alt 'P -1'
_atom_sites_solution_hydrogens geom
_atom_sites_solution_primary dual
_atom_sites_solution_secondary difmap
_audit_creation_date 2022-09-08
_audit_creation_method
;
Olex2 1.5
(compiled 2022.04.07 svn.rca3783a0 for OlexSys, GUI svn.r6498)
;
_audit_update_record
;
2023-02-01 deposited with the CCDC.	2023-05-05 downloaded from the CCDC.
;
_cell_angle_alpha 109.329(2)
_cell_angle_beta 108.864(2)
_cell_angle_gamma 101.873(2)
_cell_formula_units_Z 2
_cell_length_a 14.0331(3)
_cell_length_b 15.4209(4)
_cell_length_c 16.9380(4)
_cell_measurement_reflns_used 20225
_cell_measurement_temperature 139.99(10)
_cell_measurement_theta_max 32.3930
_cell_measurement_theta_min 2.5480
_cell_volume 3065.72(16)
_computing_cell_refinement 'CrysAlisPro 1.171.42.57a (Rigaku OD, 2022)'
_computing_data_collection 'CrysAlisPro 1.171.42.57a (Rigaku OD, 2022)'
_computing_data_reduction 'CrysAlisPro 1.171.42.57a (Rigaku OD, 2022)'
_computing_molecular_graphics 'Olex2 1.5 (Dolomanov et al., 2009)'
_computing_publication_material 'Olex2 1.5 (Dolomanov et al., 2009)'
_computing_structure_refinement 'SHELXL 2018/3 (Sheldrick, 2015)'
_computing_structure_solution 'SHELXT  (Sheldrick, 2015)'
_diffrn_ambient_environment N~2~
_diffrn_ambient_temperature 139.99(10)
_diffrn_detector 'CCD plate'
_diffrn_detector_area_resol_mean 10.2665
_diffrn_detector_type Atlas
_diffrn_measured_fraction_theta_full 0.999
_diffrn_measured_fraction_theta_max 0.999
_diffrn_measurement_details
;
List of Runs (angles in degrees, time in seconds):

  # Type    Start    End  Width  t~exp~   \w     \q     \k     \f   Frames
#--------------------------------------------------------------------------
  1  \w    -50.00  40.00   1.00   12.50    --   19.03 -70.00-138.00   90
  2  \w    -12.00  86.00   1.00   12.50    --   19.03  70.00  -6.00   98
  3  \w    -31.00  14.00   1.00   12.50    --  -17.94 -77.00  90.00   45
  4  \w    -13.00  12.00   1.00   12.50    --  -17.94 -77.00 -30.00   25
  5  \w    -40.00  12.00   1.00   12.50    --  -17.94  77.00 150.00   52
  6  \w    -24.00   2.00   1.00   12.50    --  -17.94  37.00-120.00   26
  7  \w     32.00  57.00   1.00   12.50    --  -17.94  37.00-120.00   25
  8  \w     -4.00  89.00   1.00   12.50    --   19.03  37.00 150.00   93
;
_diffrn_measurement_device 'four-circle diffractometer'
_diffrn_measurement_device_type 'SuperNova, Dual, Cu at home/near, Atlas'
_diffrn_measurement_method '\w scans'
_diffrn_orient_matrix_type 'CrysAlisPro convention (1999,Acta A55,543-557)'
_diffrn_orient_matrix_UB_11 0.0254379000
_diffrn_orient_matrix_UB_12 -0.0320775000
_diffrn_orient_matrix_UB_13 0.0116886000
_diffrn_orient_matrix_UB_21 -0.0446129000
_diffrn_orient_matrix_UB_22 -0.0409623000
_diffrn_orient_matrix_UB_23 -0.0367056000
_diffrn_orient_matrix_UB_31 0.0247895000
_diffrn_orient_matrix_UB_32 0.0011263000
_diffrn_orient_matrix_UB_33 -0.0302780000
_diffrn_radiation_monochromator mirror
_diffrn_radiation_probe x-ray
_diffrn_radiation_type 'Mo K\a'
_diffrn_radiation_wavelength 0.71073
_diffrn_reflns_av_R_equivalents 0.0330
_diffrn_reflns_av_unetI/netI 0.0513
_diffrn_reflns_Laue_measured_fraction_full 0.999
_diffrn_reflns_Laue_measured_fraction_max 0.999
_diffrn_reflns_limit_h_max 16
_diffrn_reflns_limit_h_min -20
_diffrn_reflns_limit_k_max 22
_diffrn_reflns_limit_k_min -18
_diffrn_reflns_limit_l_max 24
_diffrn_reflns_limit_l_min -24
_diffrn_reflns_number 41898
_diffrn_reflns_point_group_measured_fraction_full 0.999
_diffrn_reflns_point_group_measured_fraction_max 0.999
_diffrn_reflns_theta_full 25.242
_diffrn_reflns_theta_max 30.508
_diffrn_reflns_theta_min 2.558
_diffrn_source 'micro-focus sealed X-ray tube'
_diffrn_source_type 'SuperNova (Mo) X-ray Source'
_exptl_absorpt_coefficient_mu 0.854
_exptl_absorpt_correction_T_max 1.000
_exptl_absorpt_correction_T_min 0.684
_exptl_absorpt_correction_type gaussian
_exptl_absorpt_process_details
;
CrysAlisPro 1.171.42.57a (Rigaku Oxford Diffraction, 2022)
Numerical absorption correction based on gaussian integration over
a multifaceted crystal model
Empirical absorption correction using spherical harmonics,
implemented in SCALE3 ABSPACK scaling algorithm.
;
_exptl_crystal_colour 'clear light green'
_exptl_crystal_density_diffrn 1.277
_exptl_crystal_description prism
_exptl_crystal_F_000 1238
_exptl_crystal_size_max 0.23
_exptl_crystal_size_mid 0.155
_exptl_crystal_size_min 0.137
_refine_diff_density_max 1.845
_refine_diff_density_min -1.099
_refine_diff_density_rms 0.099
_refine_ls_extinction_method none
_refine_ls_goodness_of_fit_ref 1.080
_refine_ls_hydrogen_treatment constr
_refine_ls_matrix_type full
_refine_ls_number_parameters 776
_refine_ls_number_reflns 18696
_refine_ls_number_restraints 1059
_refine_ls_restrained_S_all 1.086
_refine_ls_R_factor_all 0.0564
_refine_ls_R_factor_gt 0.0421
_refine_ls_shift/su_max 0.001
_refine_ls_shift/su_mean 0.000
_refine_ls_structure_factor_coef Fsqd
_refine_ls_weighting_details 'w=1/[\s^2^(Fo^2^)+(0.0428P)^2^+2.9725P] where P=(Fo^2^+2Fc^2^)/3'
_refine_ls_weighting_scheme calc
_refine_ls_wR_factor_gt 0.0994
_refine_ls_wR_factor_ref 0.1078
_reflns_Friedel_coverage 0.000
_reflns_number_gt 15702
_reflns_number_total 18696
_reflns_threshold_expression 'I > 2\s(I)'
_cod_data_source_file d3sc01478a2.cif
_cod_data_source_block ah404
_cod_depositor_comments 'Adding full bibliography for 1569056--1569065.cif.'
_cod_original_cell_volume 3065.73(15)
_cod_database_code 1569059
_shelx_shelxl_version_number 2018/3
_chemical_oxdiff_formula 'C59 H85 O10 Si3 Ce1'
_shelx_space_group_comment
;
The symmetry employed for this shelxl refinement is uniquely defined
by the following loop, which should always be used as a source of
symmetry information in preference to the above space-group names.
They are only intended as comments.
;
_shelx_estimated_absorpt_t_max 0.892
_shelx_estimated_absorpt_t_min 0.828
_olex2_refinement_description
;
1. Fixed Uiso
 At 1.2 times of:
  All C(H) groups, All C(H,H) groups
 At 1.5 times of:
  All C(H,H,H) groups
2. Restrained distances
 C57-C58
 1.54 with sigma of 0.02
 C49-C48 \\sim C52-C48 \\sim C53-C48 \\sim C50-C48 \\sim C54-C48 \\sim C51-C48
 with sigma of 0.02
 C29-C27 \\sim C32-C27 \\sim C30-C27 \\sim C28-C27 \\sim C31-C27 \\sim C33-C27
 with sigma of 0.02
 C49-C50 \\sim C50-C51 \\sim C49-C51 \\sim C52-C53 \\sim C53-C54 \\sim C52-C54
 with sigma of 0.02
 C28-C29 \\sim C29-C30 \\sim C28-C30 \\sim C31-C32 \\sim C32-C33 \\sim C31-C33
 with sigma of 0.02
 C62-C61 \\sim C61-C60 \\sim C60-C59 \\sim C56-C55 \\sim C57-C56
 with sigma of 0.02
 O10-C62 \\sim O10-C59 \\sim O10-C55 \\sim O10-C58
 with sigma of 0.02
 C58-C56 \\sim C57-C55 \\sim C62-C60 \\sim C61-C59
 with sigma of 0.02
3. Uiso/Uaniso restraints and constraints
C48 \\sim C49 \\sim C50 \\sim C51 \\sim C52 \\sim C53 \\sim C54: within 2A with
sigma of 0.01 and sigma for terminal atoms of 0.02 within 2A
C28 \\sim C29 \\sim C30 \\sim C31 \\sim C32 \\sim C33: within 2A with sigma of
0.01 and sigma for terminal atoms of 0.02 within 2A
O10 \\sim C55 \\sim C56 \\sim C57 \\sim C58 \\sim C59 \\sim C60 \\sim C61 \\sim
C62: within 2A with sigma of 0.01 and sigma for terminal atoms of 0.02 within 2A
4. Rigid body (RIGU) restrains
 All non-hydrogen atoms
 with sigma for 1-2 distances of 0.001 and sigma for 1-3 distances of 0.001
5. Others
 Sof(C52)=Sof(H52A)=Sof(H52B)=Sof(H52C)=Sof(C53)=Sof(H53A)=Sof(H53B)=Sof(H53C)=
 Sof(C54)=Sof(H54A)=Sof(H54B)=Sof(H54C)=1-FVAR(1)
 Sof(C49)=Sof(H49A)=Sof(H49B)=Sof(H49C)=Sof(C50)=Sof(H50A)=Sof(H50B)=Sof(H50C)=
 Sof(C51)=Sof(H51A)=Sof(H51B)=Sof(H51C)=FVAR(1)
 Sof(C59)=Sof(H59A)=Sof(H59B)=Sof(C60)=Sof(H60A)=Sof(H60B)=Sof(C61)=Sof(H61A)=
 Sof(H61B)=Sof(C62)=Sof(H62A)=Sof(H62B)=1-FVAR(2)
 Sof(C55)=Sof(H55A)=Sof(H55B)=Sof(C56)=Sof(H56A)=Sof(H56B)=Sof(C57)=Sof(H57A)=
 Sof(H57B)=Sof(C58)=Sof(H58A)=Sof(H58B)=FVAR(2)
 Sof(C31)=Sof(H31A)=Sof(H31B)=Sof(H31C)=Sof(C32)=Sof(H32A)=Sof(H32B)=Sof(H32C)=
 Sof(C33)=Sof(H33A)=Sof(H33B)=Sof(H33C)=1-FVAR(3)
 Sof(C28)=Sof(H28A)=Sof(H28B)=Sof(H28C)=Sof(C29)=Sof(H29A)=Sof(H29B)=Sof(H29C)=
 Sof(C30)=Sof(H30A)=Sof(H30B)=Sof(H30C)=FVAR(3)
6.a Secondary CH2 refined with riding coordinates:
 C55(H55A,H55B), C56(H56A,H56B), C57(H57A,H57B), C58(H58A,H58B), C59(H59A,
 H59B), C60(H60A,H60B), C61(H61A,H61B), C62(H62A,H62B)
6.b Aromatic/amide H refined with riding coordinates:
 C2(H2), C4(H4), C6(H6), C8(H8), C9(H9), C10(H10), C11(H11), C22(H22),
 C23(H23), C24(H24), C25(H25), C39(H39), C40(H40), C41(H41), C42(H42), C64(H64),
  C65(H65), C66(H66), C67(H67), C68(H68)
6.c Idealised Me refined as rotating group:
 C14(H14A,H14B,H14C), C15(H15A,H15B,H15C), C16(H16A,H16B,H16C), C18(H18A,H18B,
 H18C), C19(H19A,H19B,H19C), C20(H20A,H20B,H20C), C28(H28A,H28B,H28C), C29(H29A,
 H29B,H29C), C30(H30A,H30B,H30C), C31(H31A,H31B,H31C), C32(H32A,H32B,H32C),
 C33(H33A,H33B,H33C), C35(H35A,H35B,H35C), C36(H36A,H36B,H36C), C37(H37A,H37B,
 H37C), C45(H45A,H45B,H45C), C46(H46A,H46B,H46C), C47(H47A,H47B,H47C), C49(H49A,
 H49B,H49C), C50(H50A,H50B,H50C), C51(H51A,H51B,H51C), C52(H52A,H52B,H52C),
 C53(H53A,H53B,H53C), C54(H54A,H54B,H54C), C69(H69A,H69B,H69C)
;
_olex2_date_sample_data_collection 2022-05-24
_olex2_submission_special_instructions 'No special instructions were received'
_oxdiff_exptl_absorpt_empirical_details
;
Empirical correction (ABSPACK) includes:
- Absorption correction using spherical harmonics
- Frame scaling
- Detector area scaling
- B-factor correction
;
_oxdiff_exptl_absorpt_empirical_full_max 1.304
_oxdiff_exptl_absorpt_empirical_full_min 0.814

loop_
_space_group_symop_operation_xyz
'x, y, z'
'-x, -y, -z'

loop_
_atom_site_label
_atom_site_type_symbol
_atom_site_fract_x
_atom_site_fract_y
_atom_site_fract_z
_atom_site_U_iso_or_equiv
_atom_site_adp_type
_atom_site_occupancy
_atom_site_site_symmetry_order
_atom_site_calc_flag
_atom_site_refinement_flags_posn
_atom_site_refinement_flags_adp
_atom_site_refinement_flags_occupancy
_atom_site_disorder_assembly
_atom_site_disorder_group
Ce1 Ce 0.56583(2) 0.21073(2) 0.29118(2) 0.01839(4) Uani 1 1 d . . . . .
Si1 Si 0.52030(6) 0.36834(5) 0.17220(5) 0.02296(14) Uani 1 1 d . . . . .
Si2 Si 0.32910(6) 0.01300(5) 0.24502(5) 0.02050(13) Uani 1 1 d . . . . .
Si3 Si 0.82174(5) 0.16773(5) 0.34565(5) 0.02188(14) Uani 1 1 d . . . . .
O1 O 0.55192(16) 0.33576(13) 0.25460(12) 0.0261(4) Uani 1 1 d . . . . .
O2 O 0.54908(17) 0.48677(14) 0.20739(14) 0.0304(4) Uani 1 1 d . . . . .
O3 O 0.39281(16) 0.31776(15) 0.10033(14) 0.0307(4) Uani 1 1 d . . . . .
O4 O 0.42886(15) 0.11351(14) 0.29715(12) 0.0252(4) Uani 1 1 d . . . . .
O5 O 0.24227(16) 0.01277(14) 0.29032(13) 0.0275(4) Uani 1 1 d . . . . .
O6 O 0.36136(14) -0.08410(13) 0.24061(11) 0.0216(3) Uani 1 1 d . . . . .
O7 O 0.72960(14) 0.20749(14) 0.36072(12) 0.0271(4) Uani 1 1 d . . . . .
O8 O 0.91721(14) 0.18276(15) 0.44079(12) 0.0279(4) Uani 1 1 d . . . . .
O9 O 0.88341(15) 0.21759(14) 0.29600(12) 0.0287(4) Uani 1 1 d . . . . .
O10 O 0.60286(19) 0.32693(16) 0.45153(14) 0.0393(5) Uani 1 1 d D U . . .
C1 C 0.57301(18) 0.16472(16) 0.10260(15) 0.0161(4) Uani 1 1 d . . . . .
C2 C 0.46278(18) 0.13107(16) 0.08012(15) 0.0164(4) Uani 1 1 d . . . . .
H2 H 0.418493 0.162580 0.054316 0.020 Uiso 1 1 calc R U . . .
C3 C 0.41677(18) 0.05161(16) 0.09510(14) 0.0152(4) Uani 1 1 d . . . . .
C4 C 0.48314(18) 0.00590(17) 0.13314(14) 0.0158(4) Uani 1 1 d . . . . .
H4 H 0.452757 -0.047979 0.143517 0.019 Uiso 1 1 calc R U . . .
C5 C 0.59354(18) 0.03822(16) 0.15616(14) 0.0157(4) Uani 1 1 d . . . . .
C6 C 0.63768(18) 0.11806(16) 0.14067(14) 0.0156(4) Uani 1 1 d . . . . .
H6 H 0.712493 0.140649 0.156276 0.019 Uiso 1 1 calc R U . . .
C7 C 0.61782(18) 0.24388(17) 0.07878(15) 0.0178(4) Uani 1 1 d . . . . .
C8 C 0.6827(2) 0.22726(18) 0.03180(16) 0.0211(4) Uani 1 1 d . . . . .
H8 H 0.704408 0.171716 0.024252 0.025 Uiso 1 1 calc R U . . .
C9 C 0.7159(2) 0.2907(2) -0.00393(18) 0.0279(5) Uani 1 1 d . . . . .
H9 H 0.759200 0.278456 -0.036401 0.034 Uiso 1 1 calc R U . . .
C10 C 0.6849(2) 0.3720(2) 0.0084(2) 0.0324(6) Uani 1 1 d . . . . .
H10 H 0.704303 0.414455 -0.018036 0.039 Uiso 1 1 calc R U . . .
C11 C 0.6258(2) 0.3915(2) 0.05926(19) 0.0290(5) Uani 1 1 d . . . . .
H11 H 0.608050 0.449306 0.069302 0.035 Uiso 1 1 calc R U . . .
C12 C 0.5908(2) 0.32895(18) 0.09669(16) 0.0208(4) Uani 1 1 d . . . . .
C13 C 0.6319(3) 0.5691(2) 0.2885(2) 0.0380(6) Uani 1 1 d . . . . .
C14 C 0.7353(3) 0.5481(3) 0.3206(3) 0.0508(8) Uani 1 1 d . . . . .
H14A H 0.722035 0.491415 0.334873 0.076 Uiso 1 1 calc R U . . .
H14B H 0.790275 0.605498 0.376059 0.076 Uiso 1 1 calc R U . . .
H14C H 0.760342 0.533953 0.271592 0.076 Uiso 1 1 calc R U . . .
C15 C 0.6486(3) 0.6535(3) 0.2619(4) 0.0651(11) Uani 1 1 d . . . . .
H15A H 0.678045 0.639683 0.215843 0.098 Uiso 1 1 calc R U . . .
H15B H 0.698976 0.713814 0.316820 0.098 Uiso 1 1 calc R U . . .
H15C H 0.579639 0.661866 0.235935 0.098 Uiso 1 1 calc R U . . .
C16 C 0.5905(4) 0.5899(3) 0.3627(3) 0.0702(12) Uani 1 1 d . . . . .
H16A H 0.528759 0.610802 0.343935 0.105 Uiso 1 1 calc R U . . .
H16B H 0.647608 0.642088 0.420928 0.105 Uiso 1 1 calc R U . . .
H16C H 0.568448 0.530293 0.371135 0.105 Uiso 1 1 calc R U . . .
C17 C 0.2993(2) 0.3398(2) 0.1023(2) 0.0366(6) Uani 1 1 d . . . . .
C18 C 0.2952(3) 0.4224(3) 0.0718(3) 0.0599(10) Uani 1 1 d . . . . .
H18A H 0.350226 0.484278 0.121475 0.090 Uiso 1 1 calc R U . . .
H18B H 0.224075 0.428274 0.058020 0.090 Uiso 1 1 calc R U . . .
H18C H 0.308744 0.407426 0.016394 0.090 Uiso 1 1 calc R U . . .
C19 C 0.3010(3) 0.3674(4) 0.1960(3) 0.0576(10) Uani 1 1 d . . . . .
H19A H 0.313851 0.317018 0.216969 0.086 Uiso 1 1 calc R U . . .
H19B H 0.231792 0.372752 0.193416 0.086 Uiso 1 1 calc R U . . .
H19C H 0.358626 0.430620 0.239337 0.086 Uiso 1 1 calc R U . . .
C20 C 0.2037(3) 0.2477(3) 0.0308(3) 0.0489(8) Uani 1 1 d . . . . .
H20A H 0.207617 0.228266 -0.028931 0.073 Uiso 1 1 calc R U . . .
H20B H 0.136879 0.260751 0.025061 0.073 Uiso 1 1 calc R U . . .
H20C H 0.204874 0.194570 0.050334 0.073 Uiso 1 1 calc R U . . .
C21 C 0.29806(18) 0.01217(17) 0.06517(16) 0.0176(4) Uani 1 1 d . . . . .
C22 C 0.23218(19) -0.00131(18) -0.02343(16) 0.0209(4) Uani 1 1 d . . . . .
H22 H 0.263686 0.021426 -0.058060 0.025 Uiso 1 1 calc R U . . .
C23 C 0.1217(2) -0.0474(2) -0.06115(19) 0.0286(5) Uani 1 1 d . . . . .
H23 H 0.077746 -0.057410 -0.121691 0.034 Uiso 1 1 calc R U . . .
C24 C 0.0761(2) -0.0786(2) -0.0095(2) 0.0339(6) Uani 1 1 d . . . . .
H24 H 0.000682 -0.111738 -0.035023 0.041 Uiso 1 1 calc R U . . .
C25 C 0.1409(2) -0.0614(2) 0.0796(2) 0.0295(5) Uani 1 1 d . . . . .
H25 H 0.107992 -0.081380 0.114745 0.035 Uiso 1 1 calc R U . . .
C26 C 0.2527(2) -0.01575(18) 0.12003(17) 0.0211(4) Uani 1 1 d . . . . .
C27 C 0.2092(3) 0.0908(2) 0.3342(2) 0.0406(6) Uani 1 1 d D . . . .
C28 C 0.2793(13) 0.1281(12) 0.4397(6) 0.057(3) Uani 0.55(4) 1 d D U P A 1
H28A H 0.265884 0.073839 0.457364 0.085 Uiso 0.55(4) 1 calc R U P A 1
H28B H 0.260451 0.180916 0.475065 0.085 Uiso 0.55(4) 1 calc R U P A 1
H28C H 0.355525 0.152815 0.452979 0.085 Uiso 0.55(4) 1 calc R U P A 1
C29 C 0.2280(18) 0.1762(13) 0.3091(18) 0.065(3) Uani 0.55(4) 1 d D U P A 1
H29A H 0.305085 0.206433 0.327876 0.098 Uiso 0.55(4) 1 calc R U P A 1
H29B H 0.201886 0.224823 0.340926 0.098 Uiso 0.55(4) 1 calc R U P A 1
H29C H 0.189213 0.152733 0.242164 0.098 Uiso 0.55(4) 1 calc R U P A 1
C30 C 0.0925(8) 0.0461(19) 0.3130(15) 0.046(2) Uani 0.55(4) 1 d D U P A 1
H30A H 0.049648 0.013919 0.245912 0.068 Uiso 0.55(4) 1 calc R U P A 1
H30B H 0.067215 0.097750 0.341033 0.068 Uiso 0.55(4) 1 calc R U P A 1
H30C H 0.084777 -0.002356 0.338184 0.068 Uiso 0.55(4) 1 calc R U P A 1
C31 C 0.2851(16) 0.1523(18) 0.4328(8) 0.063(4) Uani 0.45(4) 1 d D U P A 2
H31A H 0.295804 0.110206 0.464897 0.094 Uiso 0.45(4) 1 calc R U P A 2
H31B H 0.255475 0.199311 0.461669 0.094 Uiso 0.45(4) 1 calc R U P A 2
H31C H 0.354231 0.187834 0.436703 0.094 Uiso 0.45(4) 1 calc R U P A 2
C32 C 0.1991(18) 0.1519(14) 0.2772(15) 0.051(3) Uani 0.45(4) 1 d D U P A 2
H32A H 0.270804 0.188044 0.286213 0.077 Uiso 0.45(4) 1 calc R U P A 2
H32B H 0.164396 0.198410 0.297814 0.077 Uiso 0.45(4) 1 calc R U P A 2
H32C H 0.155618 0.107903 0.211547 0.077 Uiso 0.45(4) 1 calc R U P A 2
C33 C 0.0972(11) 0.039(2) 0.323(2) 0.046(3) Uani 0.45(4) 1 d D U P A 2
H33A H 0.049848 -0.000404 0.256779 0.069 Uiso 0.45(4) 1 calc R U P A 2
H33B H 0.068189 0.087668 0.349528 0.069 Uiso 0.45(4) 1 calc R U P A 2
H33C H 0.101689 -0.004262 0.354176 0.069 Uiso 0.45(4) 1 calc R U P A 2
C34 C 0.4276(2) -0.1058(2) 0.31178(17) 0.0260(5) Uani 1 1 d . . . . .
C35 C 0.5413(2) -0.0321(3) 0.3605(2) 0.0384(7) Uani 1 1 d . . . . .
H35A H 0.540608 0.033607 0.391818 0.058 Uiso 1 1 calc R U . . .
H35B H 0.570520 -0.032687 0.315065 0.058 Uiso 1 1 calc R U . . .
H35C H 0.586340 -0.049629 0.406038 0.058 Uiso 1 1 calc R U . . .
C36 C 0.3788(3) -0.1045(3) 0.3799(2) 0.0402(7) Uani 1 1 d . . . . .
H36A H 0.422524 -0.121041 0.426966 0.060 Uiso 1 1 calc R U . . .
H36B H 0.305538 -0.152742 0.347053 0.060 Uiso 1 1 calc R U . . .
H36C H 0.376682 -0.038992 0.409549 0.060 Uiso 1 1 calc R U . . .
C37 C 0.4276(3) -0.2078(3) 0.2615(2) 0.0413(7) Uani 1 1 d . . . . .
H37A H 0.456018 -0.207881 0.215708 0.062 Uiso 1 1 calc R U . . .
H37B H 0.353896 -0.255042 0.230243 0.062 Uiso 1 1 calc R U . . .
H37C H 0.472734 -0.226275 0.306078 0.062 Uiso 1 1 calc R U . . .
C38 C 0.66090(18) -0.01573(17) 0.19068(15) 0.0161(4) Uani 1 1 d . . . . .
C39 C 0.6199(2) -0.11757(18) 0.14292(16) 0.0202(4) Uani 1 1 d . . . . .
H39 H 0.549702 -0.148912 0.093875 0.024 Uiso 1 1 calc R U . . .
C40 C 0.6796(2) -0.1741(2) 0.16566(19) 0.0279(5) Uani 1 1 d . . . . .
H40 H 0.651475 -0.243495 0.131768 0.034 Uiso 1 1 calc R U . . .
C41 C 0.7807(2) -0.1279(2) 0.2385(2) 0.0332(6) Uani 1 1 d . . . . .
H41 H 0.822837 -0.165543 0.254463 0.040 Uiso 1 1 calc R U . . .
C42 C 0.8206(2) -0.0273(2) 0.28804(19) 0.0274(5) Uani 1 1 d . . . . .
H42 H 0.889375 0.002463 0.338852 0.033 Uiso 1 1 calc R U . . .
C43 C 0.76355(19) 0.03310(19) 0.26650(16) 0.0201(4) Uani 1 1 d . . . . .
C44 C 0.9177(2) 0.1880(2) 0.52727(18) 0.0325(6) Uani 1 1 d . . . . .
C45 C 0.8181(3) 0.1100(3) 0.5112(2) 0.0510(9) Uani 1 1 d . . . . .
H45A H 0.814010 0.045195 0.471556 0.077 Uiso 1 1 calc R U . . .
H45B H 0.753834 0.123136 0.481080 0.077 Uiso 1 1 calc R U . . .
H45C H 0.822373 0.111577 0.570569 0.077 Uiso 1 1 calc R U . . .
C46 C 1.0173(3) 0.1680(3) 0.5741(2) 0.0435(8) Uani 1 1 d . . . . .
H46A H 1.022241 0.170957 0.634066 0.065 Uiso 1 1 calc R U . . .
H46B H 1.081208 0.217397 0.583296 0.065 Uiso 1 1 calc R U . . .
H46C H 1.012657 0.102592 0.535201 0.065 Uiso 1 1 calc R U . . .
C47 C 0.9241(3) 0.2899(3) 0.5838(2) 0.0503(8) Uani 1 1 d . . . . .
H47A H 0.862789 0.303797 0.549333 0.075 Uiso 1 1 calc R U . . .
H47B H 0.991167 0.338073 0.596435 0.075 Uiso 1 1 calc R U . . .
H47C H 0.922426 0.293949 0.642291 0.075 Uiso 1 1 calc R U . . .
C48 C 0.9475(2) 0.3171(2) 0.3235(2) 0.0395(6) Uani 1 1 d D U . . .
C49 C 0.8796(4) 0.3786(4) 0.3241(6) 0.0701(18) Uani 0.807(11) 1 d D U P B 1
H49A H 0.817113 0.348895 0.264231 0.105 Uiso 0.807(11) 1 calc R U P B 1
H49B H 0.921415 0.444346 0.335520 0.105 Uiso 0.807(11) 1 calc R U P B 1
H49C H 0.855329 0.383542 0.373044 0.105 Uiso 0.807(11) 1 calc R U P B 1
C50 C 0.9853(5) 0.3088(4) 0.2452(3) 0.0581(15) Uani 0.807(11) 1 d D U P B 1
H50A H 1.025155 0.263481 0.241203 0.087 Uiso 0.807(11) 1 calc R U P B 1
H50B H 1.031973 0.373623 0.258936 0.087 Uiso 0.807(11) 1 calc R U P B 1
H50C H 0.922486 0.284111 0.186238 0.087 Uiso 0.807(11) 1 calc R U P B 1
C51 C 1.0449(4) 0.3539(5) 0.4130(3) 0.0477(13) Uani 0.807(11) 1 d D U P B 1
H51A H 1.022300 0.359252 0.462959 0.072 Uiso 0.807(11) 1 calc R U P B 1
H51B H 1.091910 0.418551 0.426670 0.072 Uiso 0.807(11) 1 calc R U P B 1
H51C H 1.083962 0.307964 0.407842 0.072 Uiso 0.807(11) 1 calc R U P B 1
C52 C 0.9047(17) 0.3895(12) 0.3842(16) 0.054(3) Uani 0.193(11) 1 d D U P B 2
H52A H 0.827843 0.373751 0.348757 0.081 Uiso 0.193(11) 1 calc R U P B 2
H52B H 0.944121 0.457546 0.399597 0.081 Uiso 0.193(11) 1 calc R U P B 2
H52C H 0.916156 0.381496 0.441166 0.081 Uiso 0.193(11) 1 calc R U P B 2
C53 C 0.9436(19) 0.3431(17) 0.2470(11) 0.057(4) Uani 0.193(11) 1 d D U P B 2
H53A H 0.954712 0.292467 0.201360 0.086 Uiso 0.193(11) 1 calc R U P B 2
H53B H 1.000086 0.406397 0.270653 0.086 Uiso 0.193(11) 1 calc R U P B 2
H53C H 0.873201 0.347671 0.217858 0.086 Uiso 0.193(11) 1 calc R U P B 2
C54 C 1.0613(14) 0.339(3) 0.3919(15) 0.055(4) Uani 0.193(11) 1 d D U P B 2
H54A H 1.058525 0.326057 0.444127 0.082 Uiso 0.193(11) 1 calc R U P B 2
H54B H 1.104297 0.407984 0.414335 0.082 Uiso 0.193(11) 1 calc R U P B 2
H54C H 1.094191 0.296940 0.361066 0.082 Uiso 0.193(11) 1 calc R U P B 2
C55 C 0.5808(9) 0.3029(8) 0.5182(6) 0.057(2) Uani 0.445(9) 1 d D U P C 1
H55A H 0.564196 0.231702 0.500276 0.068 Uiso 0.445(9) 1 calc R U P C 1
H55B H 0.517953 0.319400 0.523533 0.068 Uiso 0.445(9) 1 calc R U P C 1
C56 C 0.6757(11) 0.3589(8) 0.6066(6) 0.054(2) Uani 0.445(9) 1 d D U P C 1
H56A H 0.720940 0.318808 0.617540 0.065 Uiso 0.445(9) 1 calc R U P C 1
H56B H 0.654279 0.380103 0.658165 0.065 Uiso 0.445(9) 1 calc R U P C 1
C57 C 0.7348(8) 0.4453(7) 0.5988(6) 0.056(2) Uani 0.445(9) 1 d D U P C 1
H57A H 0.802838 0.441268 0.594993 0.067 Uiso 0.445(9) 1 calc R U P C 1
H57B H 0.749842 0.507824 0.650516 0.067 Uiso 0.445(9) 1 calc R U P C 1
C58 C 0.6462(11) 0.4317(6) 0.5016(6) 0.068(2) Uani 0.445(9) 1 d D U P C 1
H58A H 0.590363 0.458711 0.510657 0.082 Uiso 0.445(9) 1 calc R U P C 1
H58B H 0.680052 0.462945 0.470238 0.082 Uiso 0.445(9) 1 calc R U P C 1
C59 C 0.6245(7) 0.2964(5) 0.5271(4) 0.0446(14) Uani 0.555(9) 1 d D U P C 2
H59A H 0.666300 0.252097 0.520641 0.054 Uiso 0.555(9) 1 calc R U P C 2
H59B H 0.556043 0.260862 0.525441 0.054 Uiso 0.555(9) 1 calc R U P C 2
C60 C 0.6881(11) 0.3879(7) 0.6180(5) 0.0688(19) Uani 0.555(9) 1 d D U P C 2
H60A H 0.652720 0.391054 0.660370 0.083 Uiso 0.555(9) 1 calc R U P C 2
H60B H 0.762368 0.390362 0.648910 0.083 Uiso 0.555(9) 1 calc R U P C 2
C61 C 0.6870(10) 0.4689(6) 0.5878(6) 0.078(2) Uani 0.555(9) 1 d D U P C 2
H61A H 0.747975 0.530623 0.632556 0.094 Uiso 0.555(9) 1 calc R U P C 2
H61B H 0.618383 0.481327 0.575646 0.094 Uiso 0.555(9) 1 calc R U P C 2
C62 C 0.6996(8) 0.4198(6) 0.4988(5) 0.0602(19) Uani 0.555(9) 1 d D U P C 2
H62A H 0.695047 0.459321 0.462872 0.072 Uiso 0.555(9) 1 calc R U P C 2
H62B H 0.767616 0.406347 0.511163 0.072 Uiso 0.555(9) 1 calc R U P C 2
C63 C 0.9756(3) 0.4427(3) 0.8644(3) 0.0509(8) Uani 1 1 d . . . . .
C64 C 0.8924(4) 0.3666(4) 0.8532(3) 0.0690(11) Uani 1 1 d . . . . .
H64 H 0.831032 0.378563 0.859830 0.083 Uiso 1 1 calc R U . . .
C65 C 0.8972(4) 0.2746(4) 0.8329(3) 0.0737(11) Uani 1 1 d . . . . .
H65 H 0.839367 0.223765 0.825911 0.088 Uiso 1 1 calc R U . . .
C66 C 0.9845(4) 0.2545(4) 0.8223(3) 0.0675(10) Uani 1 1 d . . . . .
H66 H 0.987411 0.190402 0.808270 0.081 Uiso 1 1 calc R U . . .
C67 C 1.0688(4) 0.3299(4) 0.8327(3) 0.0636(9) Uani 1 1 d . . . . .
H67 H 1.130404 0.318006 0.826493 0.076 Uiso 1 1 calc R U . . .
C68 C 1.0618(3) 0.4217(3) 0.8518(2) 0.0511(8) Uani 1 1 d . . . . .
H68 H 1.118232 0.472146 0.856567 0.061 Uiso 1 1 calc R U . . .
C69 C 0.9712(4) 0.5444(4) 0.8895(4) 0.0758(13) Uani 1 1 d . . . . .
H69A H 0.905884 0.542375 0.843416 0.114 Uiso 1 1 calc R U . . .
H69B H 1.034459 0.587497 0.891196 0.114 Uiso 1 1 calc R U . . .
H69C H 0.970280 0.569544 0.950453 0.114 Uiso 1 1 calc R U . . .

loop_
_atom_site_aniso_label
_atom_site_aniso_U_11
_atom_site_aniso_U_22
_atom_site_aniso_U_33
_atom_site_aniso_U_23
_atom_site_aniso_U_13
_atom_site_aniso_U_12
Ce1 0.01955(7) 0.01769(7) 0.01703(6) 0.00827(5) 0.00641(5) 0.00561(5)
Si1 0.0293(4) 0.0185(3) 0.0268(3) 0.0130(3) 0.0127(3) 0.0125(3)
Si2 0.0210(3) 0.0225(3) 0.0234(3) 0.0128(3) 0.0127(3) 0.0075(3)
Si3 0.0170(3) 0.0240(3) 0.0197(3) 0.0102(3) 0.0026(2) 0.0049(3)
O1 0.0379(10) 0.0194(8) 0.0262(8) 0.0116(7) 0.0150(8) 0.0145(8)
O2 0.0390(10) 0.0191(8) 0.0354(9) 0.0132(7) 0.0144(8) 0.0145(7)
O3 0.0268(8) 0.0264(10) 0.0423(10) 0.0162(8) 0.0137(7) 0.0144(7)
O4 0.0263(9) 0.0258(9) 0.0248(8) 0.0105(7) 0.0142(7) 0.0069(7)
O5 0.0303(9) 0.0287(9) 0.0344(9) 0.0165(8) 0.0223(8) 0.0123(8)
O6 0.0232(8) 0.0259(8) 0.0200(8) 0.0137(7) 0.0097(6) 0.0096(7)
O7 0.0221(8) 0.0290(10) 0.0195(8) 0.0062(7) 0.0012(6) 0.0082(7)
O8 0.0188(8) 0.0379(11) 0.0217(8) 0.0146(7) 0.0027(6) 0.0060(8)
O9 0.0261(9) 0.0272(9) 0.0254(9) 0.0134(7) 0.0050(7) 0.0009(7)
O10 0.0550(13) 0.0317(10) 0.0249(8) 0.0063(7) 0.0187(9) 0.0098(9)
C1 0.0180(9) 0.0146(9) 0.0157(9) 0.0077(8) 0.0062(7) 0.0053(7)
C2 0.0176(9) 0.0157(9) 0.0158(9) 0.0082(8) 0.0057(7) 0.0057(7)
C3 0.0169(8) 0.0150(9) 0.0143(9) 0.0076(7) 0.0059(7) 0.0056(7)
C4 0.0175(9) 0.0166(9) 0.0155(9) 0.0089(8) 0.0071(7) 0.0067(7)
C5 0.0180(9) 0.0160(9) 0.0144(9) 0.0082(7) 0.0064(7) 0.0066(7)
C6 0.0147(9) 0.0154(9) 0.0157(9) 0.0076(8) 0.0051(7) 0.0042(7)
C7 0.0173(10) 0.0166(9) 0.0175(10) 0.0095(8) 0.0043(8) 0.0038(8)
C8 0.0219(11) 0.0193(11) 0.0219(11) 0.0104(9) 0.0084(8) 0.0054(9)
C9 0.0313(14) 0.0277(12) 0.0289(13) 0.0164(10) 0.0157(10) 0.0065(10)
C10 0.0401(15) 0.0275(13) 0.0375(14) 0.0225(12) 0.0194(12) 0.0077(11)
C11 0.0390(15) 0.0192(12) 0.0335(13) 0.0169(10) 0.0153(11) 0.0099(10)
C12 0.0228(11) 0.0170(10) 0.0221(10) 0.0108(8) 0.0067(8) 0.0063(8)
C13 0.0411(15) 0.0175(12) 0.0472(15) 0.0098(10) 0.0145(11) 0.0083(10)
C14 0.0426(16) 0.0355(18) 0.062(2) 0.0218(16) 0.0076(14) 0.0110(14)
C15 0.055(2) 0.0295(16) 0.109(3) 0.039(2) 0.024(2) 0.0117(15)
C16 0.080(3) 0.049(2) 0.054(2) -0.0052(17) 0.032(2) 0.011(2)
C17 0.0257(13) 0.0379(15) 0.0562(15) 0.0289(13) 0.0176(11) 0.0155(11)
C18 0.045(2) 0.052(2) 0.099(3) 0.052(2) 0.023(2) 0.0260(16)
C19 0.048(2) 0.077(3) 0.0597(17) 0.0290(18) 0.0315(17) 0.031(2)
C20 0.0282(14) 0.0445(17) 0.066(2) 0.0215(15) 0.0127(13) 0.0137(12)
C21 0.0166(9) 0.0166(10) 0.0224(9) 0.0109(8) 0.0080(7) 0.0071(8)
C22 0.0183(9) 0.0229(11) 0.0249(10) 0.0138(9) 0.0081(8) 0.0093(9)
C23 0.0188(10) 0.0335(14) 0.0300(12) 0.0164(11) 0.0039(9) 0.0082(10)
C24 0.0181(11) 0.0401(16) 0.0405(13) 0.0208(12) 0.0083(9) 0.0051(11)
C25 0.0210(10) 0.0348(14) 0.0377(12) 0.0218(12) 0.0138(9) 0.0063(10)
C26 0.0201(10) 0.0202(11) 0.0274(10) 0.0141(9) 0.0108(8) 0.0077(8)
C27 0.0422(14) 0.0294(14) 0.0626(16) 0.0162(12) 0.0387(13) 0.0156(11)
C28 0.055(4) 0.029(5) 0.058(2) -0.009(2) 0.028(2) 0.001(4)
C29 0.078(8) 0.038(5) 0.119(9) 0.041(6) 0.073(7) 0.033(5)
C30 0.041(2) 0.046(5) 0.070(5) 0.029(4) 0.038(2) 0.022(3)
C31 0.061(5) 0.041(8) 0.066(3) -0.002(3) 0.034(3) 0.011(5)
C32 0.057(8) 0.031(6) 0.093(7) 0.032(6) 0.054(6) 0.024(5)
C33 0.040(3) 0.052(7) 0.069(7) 0.033(5) 0.039(3) 0.023(3)
C34 0.0280(12) 0.0338(12) 0.0246(11) 0.0201(10) 0.0119(9) 0.0129(10)
C35 0.0269(12) 0.0549(18) 0.0327(14) 0.0270(13) 0.0063(10) 0.0095(12)
C36 0.0476(18) 0.058(2) 0.0356(15) 0.0332(15) 0.0260(13) 0.0231(16)
C37 0.0520(19) 0.0425(15) 0.0384(15) 0.0231(12) 0.0165(14) 0.0287(14)
C38 0.0173(9) 0.0204(9) 0.0176(9) 0.0128(8) 0.0091(7) 0.0090(8)
C39 0.0215(11) 0.0212(10) 0.0218(10) 0.0130(8) 0.0086(8) 0.0096(8)
C40 0.0310(12) 0.0238(12) 0.0342(12) 0.0167(10) 0.0120(9) 0.0152(10)
C41 0.0296(13) 0.0337(12) 0.0417(14) 0.0225(11) 0.0097(10) 0.0197(11)
C42 0.0193(11) 0.0345(12) 0.0314(12) 0.0196(10) 0.0070(9) 0.0124(9)
C43 0.0169(10) 0.0251(10) 0.0220(10) 0.0146(8) 0.0079(7) 0.0075(8)
C44 0.0245(12) 0.0486(15) 0.0221(11) 0.0187(11) 0.0042(10) 0.0121(11)
C45 0.0336(15) 0.080(2) 0.0397(17) 0.0369(17) 0.0124(13) 0.0072(15)
C46 0.0326(14) 0.062(2) 0.0371(16) 0.0306(16) 0.0047(12) 0.0203(15)
C47 0.053(2) 0.0620(19) 0.0308(14) 0.0165(14) 0.0104(14) 0.0291(17)
C48 0.0311(14) 0.0303(13) 0.0446(14) 0.0208(12) 0.0046(11) -0.0022(10)
C49 0.052(3) 0.033(2) 0.108(5) 0.030(3) 0.016(3) 0.0103(19)
C50 0.060(3) 0.051(3) 0.049(2) 0.030(2) 0.015(2) -0.008(2)
C51 0.033(2) 0.046(3) 0.0389(18) 0.015(2) 0.0049(14) -0.0115(18)
C52 0.058(8) 0.024(4) 0.067(7) 0.017(5) 0.022(6) 0.001(5)
C53 0.061(8) 0.040(6) 0.053(4) 0.029(5) 0.010(4) -0.008(6)
C54 0.031(3) 0.052(9) 0.054(7) 0.023(7) 0.000(4) -0.008(3)
C55 0.064(4) 0.057(3) 0.029(2) 0.012(2) 0.019(2) -0.003(3)
C56 0.064(4) 0.053(4) 0.030(2) 0.009(2) 0.018(2) 0.005(3)
C57 0.069(4) 0.041(3) 0.033(2) 0.000(2) 0.020(2) 0.003(3)
C58 0.094(5) 0.038(2) 0.044(3) 0.0086(19) 0.017(3) 0.005(3)
C59 0.044(3) 0.060(2) 0.0242(19) 0.0150(17) 0.013(2) 0.015(2)
C60 0.063(4) 0.077(3) 0.0298(19) -0.002(2) 0.015(2) 0.005(3)
C61 0.087(4) 0.056(3) 0.045(3) -0.0114(19) 0.029(3) -0.012(3)
C62 0.068(3) 0.045(3) 0.042(2) 0.003(2) 0.024(2) -0.003(2)
C63 0.0408(16) 0.0664(19) 0.0497(19) 0.0378(18) 0.0141(14) 0.0138(14)
C64 0.046(2) 0.085(2) 0.083(3) 0.054(2) 0.024(2) 0.0107(18)
C65 0.066(2) 0.071(2) 0.065(3) 0.038(2) 0.012(2) -0.0027(19)
C66 0.082(2) 0.059(2) 0.0355(18) 0.0179(18) 0.0059(18) 0.0117(17)
C67 0.061(2) 0.069(2) 0.043(2) 0.0170(19) 0.0111(18) 0.0200(17)
C68 0.0353(15) 0.0632(19) 0.0400(17) 0.0209(16) 0.0079(13) 0.0046(14)
C69 0.070(3) 0.077(2) 0.095(4) 0.053(3) 0.032(3) 0.031(2)

loop_
_atom_type_symbol
_atom_type_description
_atom_type_scat_dispersion_real
_atom_type_scat_dispersion_imag
_atom_type_scat_source
C C 0.0033 0.0016 'International Tables Vol C Tables 4.2.6.8 and 6.1.1.4'
H H 0.0000 0.0000 'International Tables Vol C Tables 4.2.6.8 and 6.1.1.4'
Ce Ce -0.2486 2.6331 'International Tables Vol C Tables 4.2.6.8 and 6.1.1.4'
O O 0.0106 0.0060 'International Tables Vol C Tables 4.2.6.8 and 6.1.1.4'
Si Si 0.0817 0.0704 'International Tables Vol C Tables 4.2.6.8 and 6.1.1.4'

loop_
_exptl_crystal_face_index_h
_exptl_crystal_face_index_k
_exptl_crystal_face_index_l
_exptl_crystal_face_perp_dist
1 0 2 0.1006
2 0 1 0.1138
1 0 0 0.1268
2 0 -1 0.1326
1 -1 2 0.0902
2 -1 1 0.1092
1 0 -1 0.1297
2 -1 0 0.1056
0 -1 2 0.1055
1 -2 2 0.0928
2 -1 -1 0.1183
-2 1 1 0.0881
1 -2 1 0.0856
-3 -15 21 0.1022
-17 13 6 0.0833
-4 -19 16 0.0934
-2 1 2 0.0874
9 -20 -2 0.0732
-3 -20 12 0.0836
0 -1 0 0.0574
-3 -17 -2 0.0492
-1 -2 -2 0.0547
0 1 2 0.1012
-17 -6 13 0.0837
-6 5 -18 0.0609
-16 9 -7 0.0666
-8 15 -17 0.0591
-18 13 0 0.0704
-13 19 2 0.0737
-1 21 -15 0.0689
6 16 -20 0.0932
6 19 -9 0.0880
0 19 0 0.0787
-11 10 16 0.0871

loop_
_geom_angle_atom_site_label_1
_geom_angle_atom_site_label_2
_geom_angle_atom_site_label_3
_geom_angle
_geom_angle_site_symmetry_1
_geom_angle_site_symmetry_3
_geom_angle_publ_flag
O1 Ce1 O7 118.84(7) . . ?
O1 Ce1 O10 85.46(7) . . ?
O1 Ce1 C1 71.05(6) . . ?
O1 Ce1 C2 71.58(6) . . ?
O1 Ce1 C3 94.56(6) . . ?
O1 Ce1 C4 117.96(6) . . ?
O1 Ce1 C5 117.77(6) . . ?
O1 Ce1 C6 93.80(6) . . ?
O4 Ce1 O1 121.69(7) . . ?
O4 Ce1 O7 117.28(7) . . ?
O4 Ce1 O10 85.75(7) . . ?
O4 Ce1 C1 118.25(6) . . ?
O4 Ce1 C2 94.85(6) . . ?
O4 Ce1 C3 71.42(6) . . ?
O4 Ce1 C4 70.89(6) . . ?
O4 Ce1 C5 93.36(6) . . ?
O4 Ce1 C6 117.30(6) . . ?
O7 Ce1 O10 83.97(7) . . ?
O7 Ce1 C1 95.00(6) . . ?
O7 Ce1 C2 118.56(6) . . ?
O7 Ce1 C3 118.62(6) . . ?
O7 Ce1 C4 94.71(6) . . ?
O7 Ce1 C5 71.81(6) . . ?
O7 Ce1 C6 72.20(6) . . ?
O10 Ce1 C1 152.63(7) . . ?
O10 Ce1 C2 153.40(7) . . ?
O10 Ce1 C3 153.19(7) . . ?
O10 Ce1 C4 153.05(6) . . ?
O10 Ce1 C5 152.27(7) . . ?
O10 Ce1 C6 152.37(7) . . ?
C2 Ce1 C1 26.39(6) . . ?
C2 Ce1 C3 26.44(6) . . ?
C2 Ce1 C5 54.33(6) . . ?
C2 Ce1 C6 46.37(6) . . ?
C3 Ce1 C1 46.84(6) . . ?
C3 Ce1 C5 46.84(6) . . ?
C4 Ce1 C1 54.32(6) . . ?
C4 Ce1 C2 46.38(6) . . ?
C4 Ce1 C3 26.41(6) . . ?
C4 Ce1 C5 26.42(6) . . ?
C4 Ce1 C6 46.46(6) . . ?
C5 Ce1 C1 46.75(6) . . ?
C6 Ce1 C1 26.32(6) . . ?
C6 Ce1 C3 54.44(6) . . ?
C6 Ce1 C5 26.46(6) . . ?
O1 Si1 O2 113.54(10) . . ?
O1 Si1 O3 114.27(11) . . ?
O1 Si1 C12 111.04(10) . . ?
O2 Si1 O3 106.09(11) . . ?
O2 Si1 C12 107.49(11) . . ?
O3 Si1 C12 103.70(11) . . ?
O4 Si2 O5 113.40(10) . . ?
O4 Si2 O6 114.57(10) . . ?
O4 Si2 C26 111.66(10) . . ?
O5 Si2 O6 106.04(10) . . ?
O5 Si2 C26 106.71(11) . . ?
O6 Si2 C26 103.68(10) . . ?
O7 Si3 O8 114.19(10) . . ?
O7 Si3 O9 114.54(11) . . ?
O7 Si3 C43 110.59(11) . . ?
O8 Si3 C43 107.20(11) . . ?
O9 Si3 O8 105.24(10) . . ?
O9 Si3 C43 104.34(11) . . ?
Si1 O1 Ce1 145.12(11) . . ?
C13 O2 Si1 132.39(19) . . ?
C17 O3 Si1 133.3(2) . . ?
Si2 O4 Ce1 147.08(10) . . ?
C27 O5 Si2 130.66(18) . . ?
C34 O6 Si2 131.92(16) . . ?
Si3 O7 Ce1 145.29(10) . . ?
C44 O8 Si3 131.98(17) . . ?
C48 O9 Si3 132.00(19) . . ?
C55 O10 Ce1 127.4(5) . . ?
C55 O10 C58 99.0(7) . . ?
C58 O10 Ce1 133.6(5) . . ?
C59 O10 Ce1 121.1(3) . . ?
C59 O10 C62 98.3(5) . . ?
C62 O10 Ce1 116.7(3) . . ?
C2 C1 Ce1 76.45(12) . . ?
C2 C1 C7 119.7(2) . . ?
C6 C1 Ce1 76.50(12) . . ?
C6 C1 C2 119.1(2) . . ?
C6 C1 C7 121.0(2) . . ?
C7 C1 Ce1 121.73(14) . . ?
Ce1 C2 H2 117.1 . . ?
C1 C2 Ce1 77.15(12) . . ?
C1 C2 H2 119.5 . . ?
C1 C2 C3 121.1(2) . . ?
C3 C2 Ce1 76.96(12) . . ?
C3 C2 H2 119.5 . . ?
C2 C3 Ce1 76.60(12) . . ?
C2 C3 C21 120.59(19) . . ?
C4 C3 Ce1 76.46(12) . . ?
C4 C3 C2 118.8(2) . . ?
C4 C3 C21 120.5(2) . . ?
C21 C3 Ce1 120.74(14) . . ?
Ce1 C4 H4 116.9 . . ?
C3 C4 Ce1 77.14(13) . . ?
C3 C4 H4 119.4 . . ?
C3 C4 C5 121.2(2) . . ?
C5 C4 Ce1 77.16(13) . . ?
C5 C4 H4 119.4 . . ?
C4 C5 Ce1 76.42(13) . . ?
C4 C5 C6 118.9(2) . . ?
C4 C5 C38 120.07(19) . . ?
C6 C5 Ce1 76.57(13) . . ?
C6 C5 C38 120.9(2) . . ?
C38 C5 Ce1 120.76(14) . . ?
Ce1 C6 H6 117.0 . . ?
C1 C6 Ce1 77.18(13) . . ?
C1 C6 C5 120.9(2) . . ?
C1 C6 H6 119.6 . . ?
C5 C6 Ce1 76.96(13) . . ?
C5 C6 H6 119.6 . . ?
C8 C7 C1 117.2(2) . . ?
C8 C7 C12 120.7(2) . . ?
C12 C7 C1 121.9(2) . . ?
C7 C8 H8 119.5 . . ?
C9 C8 C7 121.0(2) . . ?
C9 C8 H8 119.5 . . ?
C8 C9 H9 120.5 . . ?
C10 C9 C8 119.1(3) . . ?
C10 C9 H9 120.5 . . ?
C9 C10 H10 120.0 . . ?
C9 C10 C11 120.0(2) . . ?
C11 C10 H10 120.0 . . ?
C10 C11 H11 118.8 . . ?
C10 C11 C12 122.5(3) . . ?
C12 C11 H11 118.8 . . ?
C7 C12 Si1 124.93(18) . . ?
C7 C12 C11 116.5(2) . . ?
C11 C12 Si1 118.5(2) . . ?
O2 C13 C14 111.3(3) . . ?
O2 C13 C15 106.0(3) . . ?
O2 C13 C16 107.2(3) . . ?
C15 C13 C14 110.7(3) . . ?
C15 C13 C16 110.9(3) . . ?
C16 C13 C14 110.5(3) . . ?
C13 C14 H14A 109.5 . . ?
C13 C14 H14B 109.5 . . ?
C13 C14 H14C 109.5 . . ?
H14A C14 H14B 109.5 . . ?
H14A C14 H14C 109.5 . . ?
H14B C14 H14C 109.5 . . ?
C13 C15 H15A 109.5 . . ?
C13 C15 H15B 109.5 . . ?
C13 C15 H15C 109.5 . . ?
H15A C15 H15B 109.5 . . ?
H15A C15 H15C 109.5 . . ?
H15B C15 H15C 109.5 . . ?
C13 C16 H16A 109.5 . . ?
C13 C16 H16B 109.5 . . ?
C13 C16 H16C 109.5 . . ?
H16A C16 H16B 109.5 . . ?
H16A C16 H16C 109.5 . . ?
H16B C16 H16C 109.5 . . ?
O3 C17 C18 107.6(3) . . ?
O3 C17 C19 111.2(3) . . ?
O3 C17 C20 106.0(3) . . ?
C19 C17 C18 111.7(3) . . ?
C19 C17 C20 111.2(3) . . ?
C20 C17 C18 108.9(3) . . ?
C17 C18 H18A 109.5 . . ?
C17 C18 H18B 109.5 . . ?
C17 C18 H18C 109.5 . . ?
H18A C18 H18B 109.5 . . ?
H18A C18 H18C 109.5 . . ?
H18B C18 H18C 109.5 . . ?
C17 C19 H19A 109.5 . . ?
C17 C19 H19B 109.5 . . ?
C17 C19 H19C 109.5 . . ?
H19A C19 H19B 109.5 . . ?
H19A C19 H19C 109.5 . . ?
H19B C19 H19C 109.5 . . ?
C17 C20 H20A 109.5 . . ?
C17 C20 H20B 109.5 . . ?
C17 C20 H20C 109.5 . . ?
H20A C20 H20B 109.5 . . ?
H20A C20 H20C 109.5 . . ?
H20B C20 H20C 109.5 . . ?
C22 C21 C3 116.7(2) . . ?
C22 C21 C26 120.6(2) . . ?
C26 C21 C3 122.6(2) . . ?
C21 C22 H22 119.6 . . ?
C23 C22 C21 120.9(2) . . ?
C23 C22 H22 119.6 . . ?
C22 C23 H23 120.4 . . ?
C24 C23 C22 119.2(2) . . ?
C24 C23 H23 120.4 . . ?
C23 C24 H24 120.1 . . ?
C23 C24 C25 119.8(2) . . ?
C25 C24 H24 120.1 . . ?
C24 C25 H25 118.6 . . ?
C24 C25 C26 122.8(2) . . ?
C26 C25 H25 118.6 . . ?
C21 C26 Si2 125.07(18) . . ?
C25 C26 Si2 118.09(19) . . ?
C25 C26 C21 116.6(2) . . ?
O5 C27 C28 104.2(7) . . ?
O5 C27 C29 115.1(7) . . ?
O5 C27 C30 107.6(11) . . ?
O5 C27 C31 112.2(10) . . ?
O5 C27 C32 106.9(8) . . ?
O5 C27 C33 104.6(14) . . ?
C29 C27 C28 108.7(7) . . ?
C30 C27 C28 109.3(8) . . ?
C30 C27 C29 111.6(8) . . ?
C31 C27 C32 111.8(7) . . ?
C31 C27 C33 112.3(10) . . ?
C33 C27 C32 108.6(8) . . ?
C27 C28 H28A 109.5 . . ?
C27 C28 H28B 109.5 . . ?
C27 C28 H28C 109.5 . . ?
H28A C28 H28B 109.5 . . ?
H28A C28 H28C 109.5 . . ?
H28B C28 H28C 109.5 . . ?
C27 C29 H29A 109.5 . . ?
C27 C29 H29B 109.5 . . ?
C27 C29 H29C 109.5 . . ?
H29A C29 H29B 109.5 . . ?
H29A C29 H29C 109.5 . . ?
H29B C29 H29C 109.5 . . ?
C27 C30 H30A 109.5 . . ?
C27 C30 H30B 109.5 . . ?
C27 C30 H30C 109.5 . . ?
H30A C30 H30B 109.5 . . ?
H30A C30 H30C 109.5 . . ?
H30B C30 H30C 109.5 . . ?
C27 C31 H31A 109.5 . . ?
C27 C31 H31B 109.5 . . ?
C27 C31 H31C 109.5 . . ?
H31A C31 H31B 109.5 . . ?
H31A C31 H31C 109.5 . . ?
H31B C31 H31C 109.5 . . ?
C27 C32 H32A 109.5 . . ?
C27 C32 H32B 109.5 . . ?
C27 C32 H32C 109.5 . . ?
H32A C32 H32B 109.5 . . ?
H32A C32 H32C 109.5 . . ?
H32B C32 H32C 109.5 . . ?
C27 C33 H33A 109.5 . . ?
C27 C33 H33B 109.5 . . ?
C27 C33 H33C 109.5 . . ?
H33A C33 H33B 109.5 . . ?
H33A C33 H33C 109.5 . . ?
H33B C33 H33C 109.5 . . ?
O6 C34 C35 110.2(2) . . ?
O6 C34 C36 109.6(2) . . ?
O6 C34 C37 105.5(2) . . ?
C35 C34 C36 110.8(2) . . ?
C35 C34 C37 109.9(3) . . ?
C36 C34 C37 110.7(3) . . ?
C34 C35 H35A 109.5 . . ?
C34 C35 H35B 109.5 . . ?
C34 C35 H35C 109.5 . . ?
H35A C35 H35B 109.5 . . ?
H35A C35 H35C 109.5 . . ?
H35B C35 H35C 109.5 . . ?
C34 C36 H36A 109.5 . . ?
C34 C36 H36B 109.5 . . ?
C34 C36 H36C 109.5 . . ?
H36A C36 H36B 109.5 . . ?
H36A C36 H36C 109.5 . . ?
H36B C36 H36C 109.5 . . ?
C34 C37 H37A 109.5 . . ?
C34 C37 H37B 109.5 . . ?
C34 C37 H37C 109.5 . . ?
H37A C37 H37B 109.5 . . ?
H37A C37 H37C 109.5 . . ?
H37B C37 H37C 109.5 . . ?
C39 C38 C5 116.8(2) . . ?
C39 C38 C43 120.8(2) . . ?
C43 C38 C5 122.4(2) . . ?
C38 C39 H39 119.4 . . ?
C40 C39 C38 121.2(2) . . ?
C40 C39 H39 119.4 . . ?
C39 C40 H40 120.6 . . ?
C41 C40 C39 118.9(3) . . ?
C41 C40 H40 120.6 . . ?
C40 C41 H41 119.9 . . ?
C42 C41 C40 120.3(2) . . ?
C42 C41 H41 119.9 . . ?
C41 C42 H42 118.6 . . ?
C41 C42 C43 122.8(2) . . ?
C43 C42 H42 118.6 . . ?
C38 C43 Si3 125.33(18) . . ?
C42 C43 Si3 118.39(18) . . ?
C42 C43 C38 116.0(2) . . ?
O8 C44 C45 110.7(2) . . ?
O8 C44 C46 105.7(2) . . ?
O8 C44 C47 108.6(3) . . ?
C46 C44 C45 109.5(3) . . ?
C47 C44 C45 111.3(3) . . ?
C47 C44 C46 110.9(3) . . ?
C44 C45 H45A 109.5 . . ?
C44 C45 H45B 109.5 . . ?
C44 C45 H45C 109.5 . . ?
H45A C45 H45B 109.5 . . ?
H45A C45 H45C 109.5 . . ?
H45B C45 H45C 109.5 . . ?
C44 C46 H46A 109.5 . . ?
C44 C46 H46B 109.5 . . ?
C44 C46 H46C 109.5 . . ?
H46A C46 H46B 109.5 . . ?
H46A C46 H46C 109.5 . . ?
H46B C46 H46C 109.5 . . ?
C44 C47 H47A 109.5 . . ?
C44 C47 H47B 109.5 . . ?
C44 C47 H47C 109.5 . . ?
H47A C47 H47B 109.5 . . ?
H47A C47 H47C 109.5 . . ?
H47B C47 H47C 109.5 . . ?
O9 C48 C49 109.8(3) . . ?
O9 C48 C50 103.3(3) . . ?
O9 C48 C51 110.8(3) . . ?
O9 C48 C52 108.5(7) . . ?
O9 C48 C53 114.8(9) . . ?
O9 C48 C54 108.9(13) . . ?
C49 C48 C50 109.3(4) . . ?
C49 C48 C51 114.5(4) . . ?
C51 C48 C50 108.6(3) . . ?
C53 C48 C52 106.8(9) . . ?
C53 C48 C54 113.8(10) . . ?
C54 C48 C52 103.4(9) . . ?
C48 C49 H49A 109.5 . . ?
C48 C49 H49B 109.5 . . ?
C48 C49 H49C 109.5 . . ?
H49A C49 H49B 109.5 . . ?
H49A C49 H49C 109.5 . . ?
H49B C49 H49C 109.5 . . ?
C48 C50 H50A 109.5 . . ?
C48 C50 H50B 109.5 . . ?
C48 C50 H50C 109.5 . . ?
H50A C50 H50B 109.5 . . ?
H50A C50 H50C 109.5 . . ?
H50B C50 H50C 109.5 . . ?
C48 C51 H51A 109.5 . . ?
C48 C51 H51B 109.5 . . ?
C48 C51 H51C 109.5 . . ?
H51A C51 H51B 109.5 . . ?
H51A C51 H51C 109.5 . . ?
H51B C51 H51C 109.5 . . ?
C48 C52 H52A 109.5 . . ?
C48 C52 H52B 109.5 . . ?
C48 C52 H52C 109.5 . . ?
H52A C52 H52B 109.5 . . ?
H52A C52 H52C 109.5 . . ?
H52B C52 H52C 109.5 . . ?
C48 C53 H53A 109.5 . . ?
C48 C53 H53B 109.5 . . ?
C48 C53 H53C 109.5 . . ?
H53A C53 H53B 109.5 . . ?
H53A C53 H53C 109.5 . . ?
H53B C53 H53C 109.5 . . ?
C48 C54 H54A 109.5 . . ?
C48 C54 H54B 109.5 . . ?
C48 C54 H54C 109.5 . . ?
H54A C54 H54B 109.5 . . ?
H54A C54 H54C 109.5 . . ?
H54B C54 H54C 109.5 . . ?
O10 C55 H55A 110.1 . . ?
O10 C55 H55B 110.1 . . ?
O10 C55 C56 108.2(7) . . ?
H55A C55 H55B 108.4 . . ?
C56 C55 H55A 110.1 . . ?
C56 C55 H55B 110.1 . . ?
C55 C56 H56A 110.7 . . ?
C55 C56 H56B 110.7 . . ?
C55 C56 C57 105.3(7) . . ?
H56A C56 H56B 108.8 . . ?
C57 C56 H56A 110.7 . . ?
C57 C56 H56B 110.7 . . ?
C56 C57 H57A 111.9 . . ?
C56 C57 H57B 111.9 . . ?
C56 C57 C58 99.2(7) . . ?
H57A C57 H57B 109.6 . . ?
C58 C57 H57A 111.9 . . ?
C58 C57 H57B 111.9 . . ?
O10 C58 C57 101.1(7) . . ?
O10 C58 H58A 111.6 . . ?
O10 C58 H58B 111.6 . . ?
C57 C58 H58A 111.6 . . ?
C57 C58 H58B 111.6 . . ?
H58A C58 H58B 109.4 . . ?
O10 C59 H59A 110.1 . . ?
O10 C59 H59B 110.1 . . ?
O10 C59 C60 108.2(6) . . ?
H59A C59 H59B 108.4 . . ?
C60 C59 H59A 110.1 . . ?
C60 C59 H59B 110.1 . . ?
C59 C60 H60A 111.3 . . ?
C59 C60 H60B 111.3 . . ?
H60A C60 H60B 109.2 . . ?
C61 C60 C59 102.5(6) . . ?
C61 C60 H60A 111.3 . . ?
C61 C60 H60B 111.3 . . ?
C60 C61 H61A 112.3 . . ?
C60 C61 H61B 112.3 . . ?
C60 C61 C62 97.3(7) . . ?
H61A C61 H61B 109.9 . . ?
C62 C61 H61A 112.3 . . ?
C62 C61 H61B 112.3 . . ?
O10 C62 C61 99.0(6) . . ?
O10 C62 H62A 112.0 . . ?
O10 C62 H62B 112.0 . . ?
C61 C62 H62A 112.0 . . ?
C61 C62 H62B 112.0 . . ?
H62A C62 H62B 109.7 . . ?
C64 C63 C69 120.8(4) . . ?
C68 C63 C64 117.6(4) . . ?
C68 C63 C69 121.6(4) . . ?
C63 C64 H64 119.4 . . ?
C65 C64 C63 121.1(5) . . ?
C65 C64 H64 119.4 . . ?
C64 C65 H65 119.5 . . ?
C64 C65 C66 121.0(5) . . ?
C66 C65 H65 119.5 . . ?
C65 C66 H66 120.6 . . ?
C65 C66 C67 118.8(5) . . ?
C67 C66 H66 120.6 . . ?
C66 C67 H67 120.3 . . ?
C68 C67 C66 119.3(5) . . ?
C68 C67 H67 120.3 . . ?
C63 C68 H68 119.0 . . ?
C67 C68 C63 122.1(4) . . ?
C67 C68 H68 119.0 . . ?
C63 C69 H69A 109.5 . . ?
C63 C69 H69B 109.5 . . ?
C63 C69 H69C 109.5 . . ?
H69A C69 H69B 109.5 . . ?
H69A C69 H69C 109.5 . . ?
H69B C69 H69C 109.5 . . ?

loop_
_geom_bond_atom_site_label_1
_geom_bond_atom_site_label_2
_geom_bond_distance
_geom_bond_site_symmetry_2
_geom_bond_publ_flag
Ce1 O1 2.2377(18) . ?
Ce1 O4 2.2344(18) . ?
Ce1 O7 2.2377(18) . ?
Ce1 O10 2.518(2) . ?
Ce1 C1 3.075(2) . ?
Ce1 C2 3.066(2) . ?
Ce1 C3 3.070(2) . ?
Ce1 C4 3.062(2) . ?
Ce1 C5 3.071(2) . ?
Ce1 C6 3.066(2) . ?
Si1 O1 1.5977(19) . ?
Si1 O2 1.635(2) . ?
Si1 O3 1.637(2) . ?
Si1 C12 1.880(3) . ?
Si2 O4 1.5949(19) . ?
Si2 O5 1.6365(19) . ?
Si2 O6 1.6369(19) . ?
Si2 C26 1.882(2) . ?
Si3 O7 1.596(2) . ?
Si3 O8 1.6354(18) . ?
Si3 O9 1.635(2) . ?
Si3 C43 1.878(3) . ?
O2 C13 1.434(4) . ?
O3 C17 1.430(4) . ?
O5 C27 1.441(4) . ?
O6 C34 1.449(3) . ?
O8 C44 1.438(3) . ?
O9 C48 1.439(3) . ?
O10 C55 1.402(8) . ?
O10 C58 1.433(9) . ?
O10 C59 1.470(6) . ?
O10 C62 1.508(7) . ?
C1 C2 1.402(3) . ?
C1 C6 1.398(3) . ?
C1 C7 1.491(3) . ?
C2 H2 0.9500 . ?
C2 C3 1.403(3) . ?
C3 C4 1.401(3) . ?
C3 C21 1.495(3) . ?
C4 H4 0.9500 . ?
C4 C5 1.401(3) . ?
C5 C6 1.405(3) . ?
C5 C38 1.489(3) . ?
C6 H6 0.9500 . ?
C7 C8 1.399(3) . ?
C7 C12 1.405(3) . ?
C8 H8 0.9500 . ?
C8 C9 1.388(3) . ?
C9 H9 0.9500 . ?
C9 C10 1.383(4) . ?
C10 H10 0.9500 . ?
C10 C11 1.384(4) . ?
C11 H11 0.9500 . ?
C11 C12 1.409(3) . ?
C13 C14 1.518(5) . ?
C13 C15 1.510(5) . ?
C13 C16 1.517(5) . ?
C14 H14A 0.9800 . ?
C14 H14B 0.9800 . ?
C14 H14C 0.9800 . ?
C15 H15A 0.9800 . ?
C15 H15B 0.9800 . ?
C15 H15C 0.9800 . ?
C16 H16A 0.9800 . ?
C16 H16B 0.9800 . ?
C16 H16C 0.9800 . ?
C17 C18 1.529(5) . ?
C17 C19 1.491(5) . ?
C17 C20 1.520(5) . ?
C18 H18A 0.9800 . ?
C18 H18B 0.9800 . ?
C18 H18C 0.9800 . ?
C19 H19A 0.9800 . ?
C19 H19B 0.9800 . ?
C19 H19C 0.9800 . ?
C20 H20A 0.9800 . ?
C20 H20B 0.9800 . ?
C20 H20C 0.9800 . ?
C21 C22 1.403(3) . ?
C21 C26 1.410(3) . ?
C22 H22 0.9500 . ?
C22 C23 1.387(3) . ?
C23 H23 0.9500 . ?
C23 C24 1.387(4) . ?
C24 H24 0.9500 . ?
C24 C25 1.387(4) . ?
C25 H25 0.9500 . ?
C25 C26 1.399(4) . ?
C27 C28 1.563(9) . ?
C27 C29 1.512(9) . ?
C27 C30 1.509(9) . ?
C27 C31 1.486(10) . ?
C27 C32 1.553(10) . ?
C27 C33 1.526(10) . ?
C28 H28A 0.9800 . ?
C28 H28B 0.9800 . ?
C28 H28C 0.9800 . ?
C29 H29A 0.9800 . ?
C29 H29B 0.9800 . ?
C29 H29C 0.9800 . ?
C30 H30A 0.9800 . ?
C30 H30B 0.9800 . ?
C30 H30C 0.9800 . ?
C31 H31A 0.9800 . ?
C31 H31B 0.9800 . ?
C31 H31C 0.9800 . ?
C32 H32A 0.9800 . ?
C32 H32B 0.9800 . ?
C32 H32C 0.9800 . ?
C33 H33A 0.9800 . ?
C33 H33B 0.9800 . ?
C33 H33C 0.9800 . ?
C34 C35 1.517(4) . ?
C34 C36 1.517(4) . ?
C34 C37 1.521(4) . ?
C35 H35A 0.9800 . ?
C35 H35B 0.9800 . ?
C35 H35C 0.9800 . ?
C36 H36A 0.9800 . ?
C36 H36B 0.9800 . ?
C36 H36C 0.9800 . ?
C37 H37A 0.9800 . ?
C37 H37B 0.9800 . ?
C37 H37C 0.9800 . ?
C38 C39 1.392(3) . ?
C38 C43 1.417(3) . ?
C39 H39 0.9500 . ?
C39 C40 1.388(3) . ?
C40 H40 0.9500 . ?
C40 C41 1.383(4) . ?
C41 H41 0.9500 . ?
C41 C42 1.378(4) . ?
C42 H42 0.9500 . ?
C42 C43 1.409(3) . ?
C44 C45 1.523(5) . ?
C44 C46 1.516(4) . ?
C44 C47 1.512(5) . ?
C45 H45A 0.9800 . ?
C45 H45B 0.9800 . ?
C45 H45C 0.9800 . ?
C46 H46A 0.9800 . ?
C46 H46B 0.9800 . ?
C46 H46C 0.9800 . ?
C47 H47A 0.9800 . ?
C47 H47B 0.9800 . ?
C47 H47C 0.9800 . ?
C48 C49 1.476(6) . ?
C48 C50 1.558(6) . ?
C48 C51 1.503(5) . ?
C48 C52 1.605(12) . ?
C48 C53 1.466(11) . ?
C48 C54 1.526(12) . ?
C49 H49A 0.9800 . ?
C49 H49B 0.9800 . ?
C49 H49C 0.9800 . ?
C50 H50A 0.9800 . ?
C50 H50B 0.9800 . ?
C50 H50C 0.9800 . ?
C51 H51A 0.9800 . ?
C51 H51B 0.9800 . ?
C51 H51C 0.9800 . ?
C52 H52A 0.9800 . ?
C52 H52B 0.9800 . ?
C52 H52C 0.9800 . ?
C53 H53A 0.9800 . ?
C53 H53B 0.9800 . ?
C53 H53C 0.9800 . ?
C54 H54A 0.9800 . ?
C54 H54B 0.9800 . ?
C54 H54C 0.9800 . ?
C55 H55A 0.9900 . ?
C55 H55B 0.9900 . ?
C55 C56 1.463(10) . ?
C56 H56A 0.9900 . ?
C56 H56B 0.9900 . ?
C56 C57 1.489(10) . ?
C57 H57A 0.9900 . ?
C57 H57B 0.9900 . ?
C57 C58 1.624(13) . ?
C58 H58A 0.9900 . ?
C58 H58B 0.9900 . ?
C59 H59A 0.9900 . ?
C59 H59B 0.9900 . ?
C59 C60 1.520(9) . ?
C60 H60A 0.9900 . ?
C60 H60B 0.9900 . ?
C60 C61 1.500(11) . ?
C61 H61A 0.9900 . ?
C61 H61B 0.9900 . ?
C61 C62 1.532(10) . ?
C62 H62A 0.9900 . ?
C62 H62B 0.9900 . ?
C63 C64 1.388(6) . ?
C63 C68 1.377(6) . ?
C63 C69 1.502(6) . ?
C64 H64 0.9500 . ?
C64 C65 1.366(7) . ?
C65 H65 0.9500 . ?
C65 C66 1.375(7) . ?
C66 H66 0.9500 . ?
C66 C67 1.396(6) . ?
C67 H67 0.9500 . ?
C67 C68 1.375(6) . ?
C68 H68 0.9500 . ?
C69 H69A 0.9800 . ?
C69 H69B 0.9800 . ?
C69 H69C 0.9800 . ?

loop_
_geom_torsion_atom_site_label_1
_geom_torsion_atom_site_label_2
_geom_torsion_atom_site_label_3
_geom_torsion_atom_site_label_4
_geom_torsion
_geom_torsion_site_symmetry_1
_geom_torsion_site_symmetry_2
_geom_torsion_site_symmetry_3
_geom_torsion_site_symmetry_4
_geom_torsion_publ_flag
Ce1 O10 C55 C56 134.2(9) . . . . ?
Ce1 O10 C58 C57 -131.7(6) . . . . ?
Ce1 O10 C59 C60 156.3(7) . . . . ?
Ce1 O10 C62 C61 176.6(6) . . . . ?
Ce1 C1 C2 C3 -65.94(19) . . . . ?
Ce1 C1 C6 C5 66.06(19) . . . . ?
Ce1 C1 C7 C8 138.25(17) . . . . ?
Ce1 C1 C7 C12 -46.0(3) . . . . ?
Ce1 C2 C3 C4 -66.08(18) . . . . ?
Ce1 C2 C3 C21 118.0(2) . . . . ?
Ce1 C3 C4 C5 -66.13(19) . . . . ?
Ce1 C3 C21 C22 137.22(18) . . . . ?
Ce1 C3 C21 C26 -46.2(3) . . . . ?
Ce1 C4 C5 C6 -66.02(19) . . . . ?
Ce1 C4 C5 C38 117.91(19) . . . . ?
Ce1 C5 C6 C1 -66.17(19) . . . . ?
Ce1 C5 C38 C39 137.13(17) . . . . ?
Ce1 C5 C38 C43 -44.9(3) . . . . ?
Si1 O2 C13 C14 33.6(4) . . . . ?
Si1 O2 C13 C15 154.1(3) . . . . ?
Si1 O2 C13 C16 -87.4(4) . . . . ?
Si1 O3 C17 C18 81.2(4) . . . . ?
Si1 O3 C17 C19 -41.4(4) . . . . ?
Si1 O3 C17 C20 -162.4(2) . . . . ?
Si2 O5 C27 C28 -96.8(8) . . . . ?
Si2 O5 C27 C29 22.2(11) . . . . ?
Si2 O5 C27 C30 147.2(8) . . . . ?
Si2 O5 C27 C31 -82.3(11) . . . . ?
Si2 O5 C27 C32 40.6(10) . . . . ?
Si2 O5 C27 C33 155.7(10) . . . . ?
Si2 O6 C34 C35 -59.8(3) . . . . ?
Si2 O6 C34 C36 62.4(3) . . . . ?
Si2 O6 C34 C37 -178.4(2) . . . . ?
Si3 O8 C44 C45 42.8(4) . . . . ?
Si3 O8 C44 C46 161.3(2) . . . . ?
Si3 O8 C44 C47 -79.7(3) . . . . ?
Si3 O9 C48 C49 -66.7(5) . . . . ?
Si3 O9 C48 C50 176.8(3) . . . . ?
Si3 O9 C48 C51 60.7(4) . . . . ?
Si3 O9 C48 C52 -30.9(11) . . . . ?
Si3 O9 C48 C53 -150.2(12) . . . . ?
Si3 O9 C48 C54 81.0(11) . . . . ?
O1 Si1 O2 C13 30.5(3) . . . . ?
O1 Si1 O3 C17 82.1(3) . . . . ?
O1 Si1 C12 C7 32.2(2) . . . . ?
O1 Si1 C12 C11 -143.5(2) . . . . ?
O2 Si1 O1 Ce1 -172.08(18) . . . . ?
O2 Si1 O3 C17 -43.8(3) . . . . ?
O2 Si1 C12 C7 157.0(2) . . . . ?
O2 Si1 C12 C11 -18.8(2) . . . . ?
O3 Si1 O1 Ce1 66.0(2) . . . . ?
O3 Si1 O2 C13 156.8(3) . . . . ?
O3 Si1 C12 C7 -90.9(2) . . . . ?
O3 Si1 C12 C11 93.3(2) . . . . ?
O4 Si2 O5 C27 33.8(3) . . . . ?
O4 Si2 O6 C34 52.3(2) . . . . ?
O4 Si2 C26 C21 30.3(3) . . . . ?
O4 Si2 C26 C25 -144.3(2) . . . . ?
O5 Si2 O4 Ce1 -161.18(19) . . . . ?
O5 Si2 O6 C34 -73.6(2) . . . . ?
O5 Si2 C26 C21 154.7(2) . . . . ?
O5 Si2 C26 C25 -19.9(2) . . . . ?
O6 Si2 O4 Ce1 76.9(2) . . . . ?
O6 Si2 O5 C27 160.3(2) . . . . ?
O6 Si2 C26 C21 -93.6(2) . . . . ?
O6 Si2 C26 C25 91.8(2) . . . . ?
O7 Si3 O8 C44 28.3(3) . . . . ?
O7 Si3 O9 C48 62.1(3) . . . . ?
O7 Si3 C43 C38 34.7(2) . . . . ?
O7 Si3 C43 C42 -138.82(19) . . . . ?
O8 Si3 O7 Ce1 -168.99(18) . . . . ?
O8 Si3 O9 C48 -64.1(3) . . . . ?
O8 Si3 C43 C38 159.74(19) . . . . ?
O8 Si3 C43 C42 -13.8(2) . . . . ?
O9 Si3 O7 Ce1 69.5(2) . . . . ?
O9 Si3 O8 C44 154.7(3) . . . . ?
O9 Si3 C43 C38 -89.0(2) . . . . ?
O9 Si3 C43 C42 97.5(2) . . . . ?
O10 C55 C56 C57 23.3(15) . . . . ?
O10 C59 C60 C61 6.9(11) . . . . ?
C1 C2 C3 Ce1 66.04(19) . . . . ?
C1 C2 C3 C4 0.0(3) . . . . ?
C1 C2 C3 C21 -176.0(2) . . . . ?
C1 C7 C8 C9 171.3(2) . . . . ?
C1 C7 C12 Si1 13.0(3) . . . . ?
C1 C7 C12 C11 -171.2(2) . . . . ?
C2 C1 C6 Ce1 -65.83(19) . . . . ?
C2 C1 C6 C5 0.2(3) . . . . ?
C2 C1 C7 C8 -129.7(2) . . . . ?
C2 C1 C7 C12 46.1(3) . . . . ?
C2 C3 C4 Ce1 66.16(18) . . . . ?
C2 C3 C4 C5 0.0(3) . . . . ?
C2 C3 C21 C22 45.0(3) . . . . ?
C2 C3 C21 C26 -138.4(2) . . . . ?
C3 C4 C5 Ce1 66.11(19) . . . . ?
C3 C4 C5 C6 0.1(3) . . . . ?
C3 C4 C5 C38 -176.0(2) . . . . ?
C3 C21 C22 C23 172.9(2) . . . . ?
C3 C21 C26 Si2 12.1(3) . . . . ?
C3 C21 C26 C25 -173.2(2) . . . . ?
C4 C3 C21 C22 -130.8(2) . . . . ?
C4 C3 C21 C26 45.7(3) . . . . ?
C4 C5 C6 Ce1 65.94(19) . . . . ?
C4 C5 C6 C1 -0.2(3) . . . . ?
C4 C5 C38 C39 45.5(3) . . . . ?
C4 C5 C38 C43 -136.5(2) . . . . ?
C5 C38 C39 C40 175.6(2) . . . . ?
C5 C38 C43 Si3 9.8(3) . . . . ?
C5 C38 C43 C42 -176.5(2) . . . . ?
C6 C1 C2 Ce1 65.85(19) . . . . ?
C6 C1 C2 C3 -0.1(3) . . . . ?
C6 C1 C7 C8 45.3(3) . . . . ?
C6 C1 C7 C12 -138.9(2) . . . . ?
C6 C5 C38 C39 -130.5(2) . . . . ?
C6 C5 C38 C43 47.5(3) . . . . ?
C7 C1 C2 Ce1 -119.0(2) . . . . ?
C7 C1 C2 C3 175.0(2) . . . . ?
C7 C1 C6 Ce1 119.1(2) . . . . ?
C7 C1 C6 C5 -174.8(2) . . . . ?
C7 C8 C9 C10 0.8(4) . . . . ?
C8 C7 C12 Si1 -171.43(18) . . . . ?
C8 C7 C12 C11 4.4(3) . . . . ?
C8 C9 C10 C11 2.8(4) . . . . ?
C9 C10 C11 C12 -2.8(4) . . . . ?
C10 C11 C12 Si1 175.3(2) . . . . ?
C10 C11 C12 C7 -0.8(4) . . . . ?
C12 Si1 O1 Ce1 -50.8(2) . . . . ?
C12 Si1 O2 C13 -92.7(3) . . . . ?
C12 Si1 O3 C17 -156.9(2) . . . . ?
C12 C7 C8 C9 -4.5(4) . . . . ?
C21 C3 C4 Ce1 -117.92(19) . . . . ?
C21 C3 C4 C5 176.0(2) . . . . ?
C21 C22 C23 C24 1.3(4) . . . . ?
C22 C21 C26 Si2 -171.44(19) . . . . ?
C22 C21 C26 C25 3.2(4) . . . . ?
C22 C23 C24 C25 1.6(5) . . . . ?
C23 C24 C25 C26 -2.0(5) . . . . ?
C24 C25 C26 Si2 174.7(2) . . . . ?
C24 C25 C26 C21 -0.4(4) . . . . ?
C26 Si2 O4 Ce1 -40.6(2) . . . . ?
C26 Si2 O5 C27 -89.6(3) . . . . ?
C26 Si2 O6 C34 174.2(2) . . . . ?
C26 C21 C22 C23 -3.7(4) . . . . ?
C38 C5 C6 Ce1 -118.03(19) . . . . ?
C38 C5 C6 C1 175.8(2) . . . . ?
C38 C39 C40 C41 1.4(4) . . . . ?
C39 C38 C43 Si3 -172.25(18) . . . . ?
C39 C38 C43 C42 1.4(3) . . . . ?
C39 C40 C41 C42 0.7(4) . . . . ?
C40 C41 C42 C43 -1.8(5) . . . . ?
C41 C42 C43 Si3 174.8(2) . . . . ?
C41 C42 C43 C38 0.7(4) . . . . ?
C43 Si3 O7 Ce1 -48.0(2) . . . . ?
C43 Si3 O8 C44 -94.6(3) . . . . ?
C43 Si3 O9 C48 -176.8(2) . . . . ?
C43 C38 C39 C40 -2.5(4) . . . . ?
C55 O10 C58 C57 50.4(12) . . . . ?
C55 C56 C57 C58 8.4(13) . . . . ?
C56 C57 C58 O10 -36.4(13) . . . . ?
C58 O10 C55 C56 -47.7(15) . . . . ?
C59 O10 C62 C61 -52.3(9) . . . . ?
C59 C60 C61 C62 -38.3(11) . . . . ?
C60 C61 C62 O10 57.2(11) . . . . ?
C62 O10 C59 C60 28.2(9) . . . . ?
C63 C64 C65 C66 -0.3(7) . . . . ?
C64 C63 C68 C67 -2.6(6) . . . . ?
C64 C65 C66 C67 -0.1(7) . . . . ?
C65 C66 C67 C68 -0.8(6) . . . . ?
C66 C67 C68 C63 2.3(6) . . . . ?
C68 C63 C64 C65 1.7(6) . . . . ?
C69 C63 C64 C65 -178.1(4) . . . . ?
C69 C63 C68 C67 177.2(4) . . . . ?

loop_
_exptl_oxdiff_crystal_face_indexfrac_h
_exptl_oxdiff_crystal_face_indexfrac_k
_exptl_oxdiff_crystal_face_indexfrac_l
_exptl_oxdiff_crystal_face_x
_exptl_oxdiff_crystal_face_y
_exptl_oxdiff_crystal_face_z
1.0000 0.0000 2.0000 0.0488 -0.1180 -0.0358
2.0000 0.0000 1.0000 0.0626 -0.1259 0.0193
1.0000 0.0000 0.0000 0.0254 -0.0446 0.0248
2.0000 -0.0000 -1.0000 0.0392 -0.0525 0.0799
1.0000 -1.0000 2.0000 0.0809 -0.0771 -0.0369
2.0000 -1.0000 1.0000 0.0946 -0.0850 0.0182
1.0000 -0.0000 -1.0000 0.0137 -0.0079 0.0551
2.0000 -1.0000 0.0000 0.0830 -0.0483 0.0485
0.0000 -1.0000 2.0000 0.0555 -0.0324 -0.0617
1.0000 -2.0000 2.0000 0.1130 -0.0361 -0.0380
2.0000 -1.0000 -1.0000 0.0713 -0.0116 0.0787
-2.0000 1.0000 1.0000 -0.0713 0.0116 -0.0787
1.0000 -2.0000 1.0000 0.1013 0.0006 -0.0077
-3.2851 -15.4994 21.4269 0.6641 -0.0050 -0.7477
-17.3888 13.3896 6.0021 -0.8017 0.0070 -0.5977
-3.5616 -19.1981 16.4122 0.7171 0.3429 -0.6068
-2.0000 1.0000 2.0000 -0.0596 -0.0251 -0.1090
9.2567 -19.5654 -2.3116 0.8361 0.4733 0.2774
-3.2906 -20.2098 11.8342 0.7029 0.5403 -0.4627
0.0000 -1.0000 -0.0000 0.0321 0.0410 -0.0011
-2.5686 -17.1200 -1.9371 0.4612 0.8870 -0.0243
-1.0000 -2.0000 -2.0000 0.0153 0.1999 0.0335
-0.0000 1.0000 2.0000 -0.0087 -0.1144 -0.0594
-17.2658 -6.4103 12.6319 -0.0859 0.5692 -0.8177
-6.1349 5.3185 -18.4317 -0.5421 0.7324 0.4120
-15.8861 9.4910 -7.2585 -0.7934 0.5864 -0.1633
-7.6620 14.8023 -17.0000 -0.8684 0.3595 0.3415
-17.6715 12.9472 -0.4221 -0.8698 0.2735 -0.4107
-12.8225 18.6036 1.6675 -0.9034 -0.2512 -0.3474
-1.3565 20.5752 -14.7573 -0.8670 -0.2406 0.4364
5.8273 16.0024 -20.3864 -0.6034 -0.1672 0.7797
6.1145 18.7199 -9.3372 -0.5541 -0.6969 0.4554
0.0203 19.3101 -0.2549 -0.6219 -0.7825 0.0300
-10.8870 10.1356 16.1192 -0.4137 -0.5211 -0.7465
